data_1571101
loop_
_publ_author_name
'Prysiazhniuk, Kateryna'
'Polishchuk, Oleksandr'
'Shulha, Stanislav'
'Gudzikevych, Kyrylo'
'Datsenko, Oleksandr P.'
'Kubyshkin, Vladimir'
'Mykhailiuk, Pavel K.'

_publ_section_title
;
 Borylated cyclobutanes <i>via</i> thermal [2 + 2]-cycloaddition.
;
_journal_issue 9
_journal_name_full 'Chemical science'
_journal_page_first 3249
_journal_page_last 3254
_journal_paper_doi 10.1039/d3sc06600b
_journal_volume 15
_journal_year 2024
_chemical_formula_moiety 'C14 H19 B O3 S'
_chemical_formula_sum 'C14 H19 B O3 S'
_chemical_formula_weight 278.16
_chemical_melting_point 339
_chemical_name_systematic (2r,3r)-3-(4,4,5,5-Tetramethyl-1,3,2-dioxaborolan-2-yl)-2-(thiophen-3-yl)cyclobutanone
_space_group_crystal_system triclinic
_space_group_IT_number 2
_space_group_name_Hall '-P 1'
_space_group_name_H-M_alt 'P -1'
_atom_sites_solution_hydrogens geom
_atom_sites_solution_primary dual
_audit_creation_date 2023-12-22
_audit_creation_method
;
Olex2 1.5
(compiled 2023.08.24 svn.re1ec1418 for OlexSys, GUI svn.r6817)
;
_audit_update_record
;
2023-12-22 deposited with the CCDC.	2024-01-18 downloaded from the CCDC.
;
_cell_angle_alpha 102.121(9)
_cell_angle_beta 90.881(11)
_cell_angle_gamma 90.055(10)
_cell_formula_units_Z 2
_cell_length_a 6.1465(9)
_cell_length_b 8.6888(12)
_cell_length_c 14.071(2)
_cell_measurement_reflns_used 1049
_cell_measurement_temperature 273.15
_cell_measurement_theta_max 20.95
_cell_measurement_theta_min 2.40
_cell_volume 734.63(18)
_computing_molecular_graphics 'Olex2 1.5 (Dolomanov et al., 2009)'
_computing_publication_material 'Olex2 1.5 (Dolomanov et al., 2009)'
_computing_structure_refinement 'SHELXL 2016/6 (Sheldrick, 2015)'
_computing_structure_solution 'SHELXT 2014/5 (Sheldrick, 2014)'
_diffrn_ambient_temperature 273.15
_diffrn_measured_fraction_theta_full 0.995
_diffrn_measured_fraction_theta_max 0.995
_diffrn_measurement_device_type 'Bruker APEX-II CCD'
_diffrn_measurement_method '\f and \w scans'
_diffrn_radiation_type MoK\a
_diffrn_radiation_wavelength 0.71073
_diffrn_reflns_av_R_equivalents 0.0604
_diffrn_reflns_av_unetI/netI 0.0875
_diffrn_reflns_Laue_measured_fraction_full 0.995
_diffrn_reflns_Laue_measured_fraction_max 0.995
_diffrn_reflns_limit_h_max 7
_diffrn_reflns_limit_h_min -7
_diffrn_reflns_limit_k_max 10
_diffrn_reflns_limit_k_min -10
_diffrn_reflns_limit_l_max 16
_diffrn_reflns_limit_l_min -16
_diffrn_reflns_number 8385
_diffrn_reflns_point_group_measured_fraction_full 0.995
_diffrn_reflns_point_group_measured_fraction_max 0.995
_diffrn_reflns_theta_full 24.998
_diffrn_reflns_theta_max 24.998
_diffrn_reflns_theta_min 1.480
_diffrn_source_current 30.0
_diffrn_source_power 1.2
_diffrn_source_voltage 40.0
_diffrn_standards_number 0
_exptl_absorpt_coefficient_mu 0.220
_exptl_absorpt_correction_type none
_exptl_crystal_colour yellow
_exptl_crystal_colour_primary yellow
_exptl_crystal_density_diffrn 1.258
_exptl_crystal_description needle
_exptl_crystal_F_000 296
_exptl_crystal_size_max 0.12
_exptl_crystal_size_mid 0.06
_exptl_crystal_size_min 0.05
_refine_diff_density_max 0.335
_refine_diff_density_min -0.147
_refine_diff_density_rms 0.048
_refine_ls_extinction_method none
_refine_ls_goodness_of_fit_ref 0.990
_refine_ls_hydrogen_treatment constr
_refine_ls_matrix_type full
_refine_ls_number_parameters 189
_refine_ls_number_reflns 2578
_refine_ls_number_restraints 10
_refine_ls_restrained_S_all 0.989
_refine_ls_R_factor_all 0.1543
_refine_ls_R_factor_gt 0.0706
_refine_ls_shift/su_max 0.000
_refine_ls_shift/su_mean 0.000
_refine_ls_structure_factor_coef Fsqd
_refine_ls_weighting_details 'w=1/[\s^2^(Fo^2^)+(0.0907P)^2^+0.1300P] where P=(Fo^2^+2Fc^2^)/3'
_refine_ls_weighting_scheme calc
_refine_ls_wR_factor_gt 0.1609
_refine_ls_wR_factor_ref 0.2018
_reflns_Friedel_coverage 0.000
_reflns_number_gt 1258
_reflns_number_total 2578
_reflns_threshold_expression 'I > 2\s(I)'
_cod_data_source_file d3sc06600b2.cif
_cod_data_source_block vd289
_cod_database_code 1571101
_shelx_shelxl_version_number 2016/6
_shelx_space_group_comment
;
The symmetry employed for this shelxl refinement is uniquely defined
by the following loop, which should always be used as a source of
symmetry information in preference to the above space-group names.
They are only intended as comments.
;
_shelx_estimated_absorpt_t_max 0.989
_shelx_estimated_absorpt_t_min 0.974
_olex2_refinement_description
;
1. Fixed Uiso
 At 1.2 times of:
  All C(H) groups, All C(H,H) groups
 At 1.5 times of:
  All C(H,H,H) groups
2. Restrained distances
 C5-C6A = C7A-C8A
 1.36 with sigma of 0.001
 C5-C6B = C7B-C8B
 1.36 with sigma of 0.001
 C5-C7A = C5-C7B
 1.42 with sigma of 0.001
 C6A-S1A = C8A-S1A
 1.71 with sigma of 0.001
 C6B-S1B = C8B-S1B
 1.71 with sigma of 0.001
3. Uiso/Uaniso restraints and constraints
Uanis(C7B) = Uanis(C6A)
Uanis(C6B) = Uanis(C7A)
Uanis(C8A) = Uanis(C8B)
Uanis(S1B) = Uanis(S1A)
4. Others
 Sof(S1B)=Sof(C6B)=Sof(H6B)=Sof(C7B)=Sof(H7B)=Sof(C8B)=Sof(H8B)=1-FVAR(1)
 Sof(S1A)=Sof(C6A)=Sof(H6A)=Sof(C7A)=Sof(H7A)=Sof(C8A)=Sof(H8A)=FVAR(1)
5.a Ternary CH refined with riding coordinates:
 C3(H3), C4(H4)
5.b Secondary CH2 refined with riding coordinates:
 C2(H2A,H2B)
5.c Aromatic/amide H refined with riding coordinates:
 C6A(H6A), C7A(H7A), C8A(H8A), C6B(H6B), C7B(H7B), C8B(H8B)
5.d Idealised Me refined as rotating group:
 C11(H11A,H11B,H11C), C12(H12A,H12B,H12C), C13(H13A,H13B,H13C), C14(H14A,H14B,
 H14C)
;
_olex2_submission_special_instructions 'No special instructions were received'

loop_
_space_group_symop_operation_xyz
'x, y, z'
'-x, -y, -z'

loop_
_atom_site_label
_atom_site_type_symbol
_atom_site_fract_x
_atom_site_fract_y
_atom_site_fract_z
_atom_site_U_iso_or_equiv
_atom_site_adp_type
_atom_site_occupancy
_atom_site_site_symmetry_order
_atom_site_calc_flag
_atom_site_refinement_flags_posn
_atom_site_refinement_flags_adp
_atom_site_refinement_flags_occupancy
_atom_site_disorder_assembly
_atom_site_disorder_group
O1 O 0.2169(5) 0.2333(4) 0.1924(2) 0.0917(12) Uani 1 1 d . . . . .
O2 O 0.9526(5) 0.6476(3) 0.2470(2) 0.0714(9) Uani 1 1 d . . . . .
O3 O 0.7230(4) 0.6795(3) 0.12521(19) 0.0596(8) Uani 1 1 d . . . . .
C1 C 0.3655(7) 0.3209(5) 0.1900(3) 0.0584(12) Uani 1 1 d . . . . .
C2 C 0.4947(7) 0.3625(5) 0.1110(3) 0.0704(13) Uani 1 1 d . . . . .
H2A H 0.428065 0.445220 0.081362 0.084 Uiso 1 1 calc R U . . .
H2B H 0.538418 0.270673 0.060600 0.084 Uiso 1 1 calc R U . . .
C3 C 0.6767(7) 0.4243(4) 0.1879(3) 0.0530(11) Uani 1 1 d . . . . .
H3 H 0.790674 0.342149 0.187569 0.064 Uiso 1 1 calc R U . . .
C4 C 0.5091(6) 0.4206(4) 0.2693(3) 0.0532(11) Uani 1 1 d . . . . .
H4 H 0.443477 0.527243 0.290828 0.064 Uiso 1 1 calc R U . . .
C5 C 0.5761(6) 0.3566(4) 0.3567(3) 0.0534(11) Uani 1 1 d D . . . .
C9 C 0.9822(7) 0.8104(5) 0.2365(3) 0.0581(12) Uani 1 1 d . . . . .
C10 C 0.8845(7) 0.8059(5) 0.1349(3) 0.0580(12) Uani 1 1 d . . . . .
C11 C 0.8542(9) 0.9130(6) 0.3161(3) 0.0883(16) Uani 1 1 d . . . . .
H11A H 0.699923 0.883833 0.308266 0.132 Uiso 1 1 calc R U . . .
H11B H 0.871676 1.023632 0.312107 0.132 Uiso 1 1 calc R U . . .
H11C H 0.907889 0.898317 0.379473 0.132 Uiso 1 1 calc R U . . .
C12 C 1.2210(7) 0.8505(5) 0.2490(3) 0.0745(14) Uani 1 1 d . . . . .
H12A H 1.265785 0.855709 0.316703 0.112 Uiso 1 1 calc R U . . .
H12B H 1.247218 0.952701 0.232013 0.112 Uiso 1 1 calc R U . . .
H12C H 1.305371 0.769298 0.206232 0.112 Uiso 1 1 calc R U . . .
C13 C 0.7682(7) 0.9526(5) 0.1218(4) 0.0771(15) Uani 1 1 d . . . . .
H13A H 0.702875 0.935049 0.056423 0.116 Uiso 1 1 calc R U . . .
H13B H 0.872228 1.040125 0.130174 0.116 Uiso 1 1 calc R U . . .
H13C H 0.653817 0.978078 0.170283 0.116 Uiso 1 1 calc R U . . .
C14 C 1.0481(8) 0.7558(6) 0.0539(3) 0.0839(16) Uani 1 1 d . . . . .
H14A H 1.120647 0.658917 0.062151 0.126 Uiso 1 1 calc R U . . .
H14B H 1.156804 0.839266 0.056707 0.126 Uiso 1 1 calc R U . . .
H14C H 0.972053 0.736881 -0.009245 0.126 Uiso 1 1 calc R U . . .
B1 B 0.7849(8) 0.5875(5) 0.1856(3) 0.0509(12) Uani 1 1 d . . . . .
S1A S 0.5690(5) 0.2249(4) 0.5029(2) 0.0855(9) Uani 0.619(3) 1 d D . P A 1
C6A C 0.4383(8) 0.2866(13) 0.4096(6) 0.064(2) Uani 0.619(3) 1 d D . P A 1
H6A H 0.286667 0.273563 0.396187 0.076 Uiso 0.619(3) 1 calc R U P A 1
C7A C 0.7790(10) 0.386(2) 0.4068(7) 0.065(3) Uani 0.619(3) 1 d D . P A 1
H7A H 0.887633 0.451394 0.388255 0.078 Uiso 0.619(3) 1 calc R U P A 1
C8A C 0.8071(13) 0.3145(15) 0.4833(9) 0.062(3) Uani 0.619(3) 1 d D . P A 1
H8A H 0.938165 0.314358 0.519931 0.074 Uiso 0.619(3) 1 calc R U P A 1
S1B S 0.7891(10) 0.2956(11) 0.4986(6) 0.0855(9) Uani 0.381(3) 1 d D . P A 2
C6B C 0.7838(11) 0.360(4) 0.3918(12) 0.065(3) Uani 0.381(3) 1 d D . P A 2
H6B H 0.907314 0.393439 0.361584 0.078 Uiso 0.381(3) 1 calc R U P A 2
C7B C 0.439(2) 0.254(2) 0.3955(13) 0.064(2) Uani 0.381(3) 1 d D . P A 2
H7B H 0.310010 0.205541 0.365452 0.076 Uiso 0.381(3) 1 calc R U P A 2
C8B C 0.5235(13) 0.236(2) 0.4824(10) 0.062(3) Uani 0.381(3) 1 d D . P A 2
H8B H 0.443761 0.194612 0.528809 0.074 Uiso 0.381(3) 1 calc R U P A 2

loop_
_atom_site_aniso_label
_atom_site_aniso_U_11
_atom_site_aniso_U_22
_atom_site_aniso_U_33
_atom_site_aniso_U_23
_atom_site_aniso_U_13
_atom_site_aniso_U_12
O1 0.075(2) 0.107(3) 0.103(3) 0.046(2) -0.024(2) -0.053(2)
O2 0.074(2) 0.0664(19) 0.084(2) 0.0402(16) -0.0223(17) -0.0280(16)
O3 0.0551(19) 0.0592(17) 0.0699(18) 0.0276(15) -0.0169(15) -0.0224(14)
C1 0.049(3) 0.055(3) 0.076(3) 0.029(2) -0.015(2) -0.019(2)
C2 0.080(3) 0.070(3) 0.061(3) 0.013(2) -0.008(2) -0.029(3)
C3 0.046(3) 0.053(2) 0.060(3) 0.012(2) 0.006(2) -0.010(2)
C4 0.048(3) 0.049(2) 0.064(3) 0.015(2) 0.002(2) -0.007(2)
C5 0.059(3) 0.046(2) 0.055(2) 0.0103(19) 0.003(2) -0.012(2)
C9 0.056(3) 0.052(3) 0.070(3) 0.021(2) -0.003(2) -0.019(2)
C10 0.054(3) 0.057(3) 0.070(3) 0.029(2) -0.007(2) -0.022(2)
C11 0.099(4) 0.082(4) 0.078(3) 0.001(3) 0.010(3) -0.011(3)
C12 0.055(3) 0.074(3) 0.100(4) 0.032(3) -0.017(3) -0.022(2)
C13 0.069(3) 0.063(3) 0.109(4) 0.041(3) -0.017(3) -0.016(2)
C14 0.086(4) 0.096(4) 0.072(3) 0.022(3) 0.021(3) -0.022(3)
B1 0.045(3) 0.055(3) 0.053(3) 0.011(2) 0.001(2) -0.014(2)
S1A 0.120(2) 0.0834(18) 0.0570(14) 0.0236(13) 0.0058(15) -0.0025(17)
C6A 0.067(3) 0.058(6) 0.065(4) 0.012(4) 0.004(3) -0.011(3)
C7A 0.077(4) 0.058(6) 0.060(4) 0.013(5) -0.009(3) -0.015(3)
C8A 0.058(6) 0.074(7) 0.053(7) 0.012(4) -0.020(4) -0.022(4)
S1B 0.120(2) 0.0834(18) 0.0570(14) 0.0236(13) 0.0058(15) -0.0025(17)
C6B 0.077(4) 0.058(6) 0.060(4) 0.013(5) -0.009(3) -0.015(3)
C7B 0.067(3) 0.058(6) 0.065(4) 0.012(4) 0.004(3) -0.011(3)
C8B 0.058(6) 0.074(7) 0.053(7) 0.012(4) -0.020(4) -0.022(4)

loop_
_atom_type_symbol
_atom_type_description
_atom_type_scat_dispersion_real
_atom_type_scat_dispersion_imag
_atom_type_scat_source
C C 0.0033 0.0016 'International Tables Vol C Tables 4.2.6.8 and 6.1.1.4'
H H 0.0000 0.0000 'International Tables Vol C Tables 4.2.6.8 and 6.1.1.4'
B B 0.0013 0.0007 'International Tables Vol C Tables 4.2.6.8 and 6.1.1.4'
O O 0.0106 0.0060 'International Tables Vol C Tables 4.2.6.8 and 6.1.1.4'
S S 0.1246 0.1234 'International Tables Vol C Tables 4.2.6.8 and 6.1.1.4'

loop_
_geom_angle_atom_site_label_1
_geom_angle_atom_site_label_2
_geom_angle_atom_site_label_3
_geom_angle
_geom_angle_site_symmetry_1
_geom_angle_site_symmetry_3
_geom_angle_publ_flag
B1 O2 C9 106.1(3) . . ?
B1 O3 C10 107.0(3) . . ?
O1 C1 C2 134.2(4) . . ?
O1 C1 C4 132.8(4) . . ?
C2 C1 C4 92.7(3) . . ?
C1 C2 H2A 114.0 . . ?
C1 C2 H2B 114.0 . . ?
C1 C2 C3 88.2(3) . . ?
H2A C2 H2B 111.2 . . ?
C3 C2 H2A 114.0 . . ?
C3 C2 H2B 114.0 . . ?
C2 C3 H3 110.5 . . ?
C2 C3 B1 117.7(3) . . ?
C4 C3 C2 88.7(3) . . ?
C4 C3 H3 110.5 . . ?
C4 C3 B1 117.2(3) . . ?
B1 C3 H3 110.5 . . ?
C1 C4 C3 86.6(3) . . ?
C1 C4 H4 109.7 . . ?
C3 C4 H4 109.7 . . ?
C5 C4 C1 119.6(3) . . ?
C5 C4 C3 119.6(3) . . ?
C5 C4 H4 109.7 . . ?
C6A C5 C4 124.6(3) . . ?
C6A C5 C7A 109.4(5) . . ?
C7A C5 C4 125.1(5) . . ?
C6B C5 C4 123.9(5) . . ?
C6B C5 C7B 112.6(8) . . ?
C7B C5 C4 121.9(6) . . ?
O2 C9 C10 102.2(3) . . ?
O2 C9 C11 106.9(4) . . ?
O2 C9 C12 108.3(3) . . ?
C11 C9 C10 112.7(4) . . ?
C12 C9 C10 115.8(4) . . ?
C12 C9 C11 110.2(4) . . ?
O3 C10 C9 102.3(3) . . ?
O3 C10 C13 107.9(3) . . ?
O3 C10 C14 107.0(3) . . ?
C13 C10 C9 115.8(4) . . ?
C13 C10 C14 110.0(4) . . ?
C14 C10 C9 113.0(4) . . ?
C9 C11 H11A 109.5 . . ?
C9 C11 H11B 109.5 . . ?
C9 C11 H11C 109.5 . . ?
H11A C11 H11B 109.5 . . ?
H11A C11 H11C 109.5 . . ?
H11B C11 H11C 109.5 . . ?
C9 C12 H12A 109.5 . . ?
C9 C12 H12B 109.5 . . ?
C9 C12 H12C 109.5 . . ?
H12A C12 H12B 109.5 . . ?
H12A C12 H12C 109.5 . . ?
H12B C12 H12C 109.5 . . ?
C10 C13 H13A 109.5 . . ?
C10 C13 H13B 109.5 . . ?
C10 C13 H13C 109.5 . . ?
H13A C13 H13B 109.5 . . ?
H13A C13 H13C 109.5 . . ?
H13B C13 H13C 109.5 . . ?
C10 C14 H14A 109.5 . . ?
C10 C14 H14B 109.5 . . ?
C10 C14 H14C 109.5 . . ?
H14A C14 H14B 109.5 . . ?
H14A C14 H14C 109.5 . . ?
H14B C14 H14C 109.5 . . ?
O2 B1 C3 121.9(4) . . ?
O3 B1 O2 114.1(4) . . ?
O3 B1 C3 124.1(4) . . ?
C6A S1A C8A 92.4(5) . . ?
C5 C6A S1A 112.3(3) . . ?
C5 C6A H6A 123.8 . . ?
S1A C6A H6A 123.8 . . ?
C5 C7A H7A 122.3 . . ?
C8A C7A C5 115.4(9) . . ?
C8A C7A H7A 122.3 . . ?
S1A C8A H8A 125.4 . . ?
C7A C8A S1A 109.2(8) . . ?
C7A C8A H8A 125.4 . . ?
C6B S1B C8B 91.4(8) . . ?
C5 C6B S1B 109.8(6) . . ?
C5 C6B H6B 125.1 . . ?
S1B C6B H6B 125.1 . . ?
C5 C7B H7B 125.4 . . ?
C8B C7B C5 109.2(11) . . ?
C8B C7B H7B 125.4 . . ?
S1B C8B H8B 123.9 . . ?
C7B C8B S1B 112.3(10) . . ?
C7B C8B H8B 123.9 . . ?

loop_
_geom_bond_atom_site_label_1
_geom_bond_atom_site_label_2
_geom_bond_distance
_geom_bond_site_symmetry_2
_geom_bond_publ_flag
O1 C1 1.194(4) . ?
O2 C9 1.464(4) . ?
O2 B1 1.366(5) . ?
O3 C10 1.463(4) . ?
O3 B1 1.334(5) . ?
C1 C2 1.481(6) . ?
C1 C4 1.528(5) . ?
C2 H2A 0.9900 . ?
C2 H2B 0.9900 . ?
C2 C3 1.559(5) . ?
C3 H3 1.0000 . ?
C3 C4 1.557(5) . ?
C3 B1 1.572(6) . ?
C4 H4 1.0000 . ?
C4 C5 1.504(5) . ?
C5 C6A 1.3600(10) . ?
C5 C7A 1.4199(11) . ?
C5 C6B 1.3600(11) . ?
C5 C7B 1.4200(11) . ?
C9 C10 1.535(6) . ?
C9 C11 1.509(6) . ?
C9 C12 1.508(5) . ?
C10 C13 1.505(5) . ?
C10 C14 1.526(6) . ?
C11 H11A 0.9800 . ?
C11 H11B 0.9800 . ?
C11 H11C 0.9800 . ?
C12 H12A 0.9800 . ?
C12 H12B 0.9800 . ?
C12 H12C 0.9800 . ?
C13 H13A 0.9800 . ?
C13 H13B 0.9800 . ?
C13 H13C 0.9800 . ?
C14 H14A 0.9800 . ?
C14 H14B 0.9800 . ?
C14 H14C 0.9800 . ?
S1A C6A 1.7098(11) . ?
S1A C8A 1.7107(11) . ?
C6A H6A 0.9500 . ?
C7A H7A 0.9500 . ?
C7A C8A 1.3600(10) . ?
C8A H8A 0.9500 . ?
S1B C6B 1.7100(11) . ?
S1B C8B 1.7104(11) . ?
C6B H6B 0.9500 . ?
C7B H7B 0.9500 . ?
C7B C8B 1.3599(11) . ?
C8B H8B 0.9500 . ?

loop_
_geom_torsion_atom_site_label_1
_geom_torsion_atom_site_label_2
_geom_torsion_atom_site_label_3
_geom_torsion_atom_site_label_4
_geom_torsion
_geom_torsion_site_symmetry_1
_geom_torsion_site_symmetry_2
_geom_torsion_site_symmetry_3
_geom_torsion_site_symmetry_4
_geom_torsion_publ_flag
O1 C1 C2 C3 -159.7(5) . . . . ?
O1 C1 C4 C3 159.8(5) . . . . ?
O1 C1 C4 C5 37.5(7) . . . . ?
O2 C9 C10 O3 28.1(4) . . . . ?
O2 C9 C10 C13 145.2(3) . . . . ?
O2 C9 C10 C14 -86.6(4) . . . . ?
C1 C2 C3 C4 -14.6(3) . . . . ?
C1 C2 C3 B1 -134.9(4) . . . . ?
C1 C4 C5 C6A -47.1(9) . . . . ?
C1 C4 C5 C7A 145.6(10) . . . . ?
C1 C4 C5 C6B 132.1(17) . . . . ?
C1 C4 C5 C7B -32.3(13) . . . . ?
C2 C1 C4 C3 -14.9(3) . . . . ?
C2 C1 C4 C5 -137.2(4) . . . . ?
C2 C3 C4 C1 14.1(3) . . . . ?
C2 C3 C4 C5 136.5(4) . . . . ?
C2 C3 B1 O2 -176.8(4) . . . . ?
C2 C3 B1 O3 3.5(6) . . . . ?
C3 C4 C5 C6A -151.2(7) . . . . ?
C3 C4 C5 C7A 41.5(11) . . . . ?
C3 C4 C5 C6B 28.0(17) . . . . ?
C3 C4 C5 C7B -136.4(13) . . . . ?
C4 C1 C2 C3 14.9(3) . . . . ?
C4 C3 B1 O2 79.2(5) . . . . ?
C4 C3 B1 O3 -100.5(5) . . . . ?
C4 C5 C6A S1A 179.1(4) . . . . ?
C4 C5 C7A C8A -179.1(10) . . . . ?
C4 C5 C6B S1B 173.7(9) . . . . ?
C4 C5 C7B C8B -170.0(12) . . . . ?
C5 C7A C8A S1A -6.4(18) . . . . ?
C5 C7B C8B S1B -16(2) . . . . ?
C9 O2 B1 O3 10.0(5) . . . . ?
C9 O2 B1 C3 -169.7(4) . . . . ?
C10 O3 B1 O2 9.3(5) . . . . ?
C10 O3 B1 C3 -171.0(4) . . . . ?
C11 C9 C10 O3 -86.3(4) . . . . ?
C11 C9 C10 C13 30.8(5) . . . . ?
C11 C9 C10 C14 159.0(4) . . . . ?
C12 C9 C10 O3 145.6(3) . . . . ?
C12 C9 C10 C13 -97.4(5) . . . . ?
C12 C9 C10 C14 30.8(5) . . . . ?
B1 O2 C9 C10 -23.6(4) . . . . ?
B1 O2 C9 C11 94.9(4) . . . . ?
B1 O2 C9 C12 -146.3(4) . . . . ?
B1 O3 C10 C9 -23.4(4) . . . . ?
B1 O3 C10 C13 -146.0(4) . . . . ?
B1 O3 C10 C14 95.6(4) . . . . ?
B1 C3 C4 C1 134.9(4) . . . . ?
B1 C3 C4 C5 -102.7(4) . . . . ?
C6A C5 C7A C8A 12.0(17) . . . . ?
C6A S1A C8A C7A -0.5(13) . . . . ?
C7A C5 C6A S1A -11.9(13) . . . . ?
C8A S1A C6A C5 7.4(10) . . . . ?
C6B C5 C7B C8B 24(2) . . . . ?
C6B S1B C8B C7B 4(2) . . . . ?
C7B C5 C6B S1B -21(2) . . . . ?
C8B S1B C6B C5 9(2) . . . . ?
